data_7150246
loop_
_publ_author_name
'Crowley, Patrick J.'
'Fawcett, John'
'Griffith, Gerry A.'
'Moralee, Andrew C.'
'Percy, Jonathan M.'
'Salafia, Vittoria'

_publ_section_title
;
 Highly-functionalised difluorinated cyclohexane polyols via the
 Diels-Alder reaction: regiochemical control via the phenylsulfonyl
 group.
;
_journal_issue 18
_journal_name_full 'Organic &amp; biomolecular chemistry'
_journal_page_first 3297
_journal_page_last 3310
_journal_paper_doi 10.1039/b507131c
_journal_volume 3
_journal_year 2005
_chemical_formula_sum 'C18 H22 F2 O4'
_chemical_formula_weight 340.36
_chemical_name_systematic
;
?
;
_space_group_IT_number 2
_symmetry_cell_setting triclinic
_symmetry_space_group_name_Hall '-P 1'
_symmetry_space_group_name_H-M 'P -1'
_atom_sites_solution_hydrogens geom
_atom_sites_solution_primary direct
_atom_sites_solution_secondary difmap
_audit_creation_method SHELXL-97
_cell_angle_alpha 75.465(3)
_cell_angle_beta 71.827(3)
_cell_angle_gamma 68.790(3)
_cell_formula_units_Z 4
_cell_length_a 10.5327(18)
_cell_length_b 11.552(2)
_cell_length_c 16.158(3)
_cell_measurement_reflns_used 5631
_cell_measurement_temperature 150(2)
_cell_measurement_theta_max 28.15
_cell_measurement_theta_min 2.23
_cell_volume 1720.1(5)
_computing_cell_refinement 'Bruker SMART'
_computing_data_collection 'Bruker SMART'
_computing_data_reduction 'Bruker SAINT'
_computing_molecular_graphics 'Bruker SHELXTL'
_computing_publication_material 'Bruker SHELXTL'
_computing_structure_refinement 'SHELXL-97 (Sheldrick, 1997)'
_computing_structure_solution 'SHELXS-97 (Sheldrick, 1990)'
_diffrn_ambient_temperature 150(2)
_diffrn_measured_fraction_theta_full 0.992
_diffrn_measured_fraction_theta_max 0.992
_diffrn_measurement_device_type 'CCD area detector'
_diffrn_measurement_method 'phi and omega scans'
_diffrn_radiation_monochromator graphite
_diffrn_radiation_source 'fine-focus sealed tube'
_diffrn_radiation_type MoK\a
_diffrn_radiation_wavelength 0.71073
_diffrn_reflns_av_R_equivalents 0.0204
_diffrn_reflns_av_sigmaI/netI 0.0293
_diffrn_reflns_limit_h_max 12
_diffrn_reflns_limit_h_min -12
_diffrn_reflns_limit_k_max 13
_diffrn_reflns_limit_k_min -13
_diffrn_reflns_limit_l_max 19
_diffrn_reflns_limit_l_min -19
_diffrn_reflns_number 12601
_diffrn_reflns_theta_full 25.00
_diffrn_reflns_theta_max 25.00
_diffrn_reflns_theta_min 1.34
_exptl_absorpt_coefficient_mu 0.106
_exptl_absorpt_correction_type none
_exptl_crystal_colour colourless
_exptl_crystal_density_diffrn 1.314
_exptl_crystal_density_method 'not measured'
_exptl_crystal_description block
_exptl_crystal_F_000 720
_exptl_crystal_size_max 0.35
_exptl_crystal_size_mid 0.28
_exptl_crystal_size_min 0.24
_refine_diff_density_max 0.254
_refine_diff_density_min -0.192
_refine_diff_density_rms 0.036
_refine_ls_extinction_method none
_refine_ls_goodness_of_fit_ref 1.019
_refine_ls_hydrogen_treatment mixed
_refine_ls_matrix_type full
_refine_ls_number_parameters 441
_refine_ls_number_reflns 6014
_refine_ls_number_restraints 0
_refine_ls_restrained_S_all 1.019
_refine_ls_R_factor_all 0.0459
_refine_ls_R_factor_gt 0.0381
_refine_ls_shift/su_max 0.001
_refine_ls_shift/su_mean 0.000
_refine_ls_structure_factor_coef Fsqd
_refine_ls_weighting_details 'calc w=1/[\s^2^(Fo^2^)+(0.0537P)^2^+0.0800P] where P=(Fo^2^+2Fc^2^)/3'
_refine_ls_weighting_scheme calc
_refine_ls_wR_factor_gt 0.0923
_refine_ls_wR_factor_ref 0.0968
_reflns_number_gt 5077
_reflns_number_total 6014
_reflns_threshold_expression >2sigma(I)
_cod_data_source_file b507131c.txt
_cod_data_source_block 46b
_cod_depositor_comments
;
The following automatic conversions were performed:
'_symmetry_cell_setting' value 'Triclinic' changed to 'triclinic'
according to '/home/saulius/struct/CIF-dictionaries/cif_core.dic'
dictionary named 'cif_core.dic' version 2.4.1 from 2010-06-29.

Automatic conversion script
Id: cif_fix_enum 1527 2010-12-29 10:47:43Z saulius 
;
_cod_original_cell_volume 1720.2(5)
_cod_original_sg_symbol_H-M P-1
_cod_database_code 7150246

loop_
_symmetry_equiv_pos_as_xyz
'x, y, z'
'-x, -y, -z'

loop_
_atom_site_label
_atom_site_type_symbol
_atom_site_fract_x
_atom_site_fract_y
_atom_site_fract_z
_atom_site_U_iso_or_equiv
_atom_site_adp_type
_atom_site_occupancy
_atom_site_symmetry_multiplicity
_atom_site_calc_flag
_atom_site_refinement_flags
_atom_site_disorder_assembly
_atom_site_disorder_group
F1 F 0.83581(10) -0.06555(9) 0.37052(6) 0.0494(3) Uani 1 1 d . . .
F2 F 1.01644(9) -0.14009(8) 0.26849(6) 0.0453(2) Uani 1 1 d . . .
O1 O 0.62896(10) 0.13805(9) 0.16050(7) 0.0329(2) Uani 1 1 d . . .
H1 H 0.5504 0.1926 0.1731 0.049 Uiso 1 1 calc R . .
O2 O 0.89924(9) -0.02276(8) 0.13713(6) 0.0273(2) Uani 1 1 d . . .
O3 O 0.83568(10) -0.20079(9) 0.18593(6) 0.0310(2) Uani 1 1 d . . .
O4 O 0.69794(10) 0.33799(9) 0.19586(6) 0.0321(2) Uani 1 1 d . . .
C1 C 0.70601(14) 0.12331(13) 0.22227(9) 0.0262(3) Uani 1 1 d . . .
C1' C 0.60767(15) 0.14434(14) 0.31246(10) 0.0353(4) Uani 1 1 d . . .
H1'1 H 0.5359 0.2265 0.3073 0.053 Uiso 1 1 calc R . .
H1'2 H 0.6614 0.1418 0.3530 0.053 Uiso 1 1 calc R . .
H1'3 H 0.5623 0.0782 0.3352 0.053 Uiso 1 1 calc R . .
C2 C 0.80971(14) -0.01093(13) 0.22314(9) 0.0262(3) Uani 1 1 d . . .
C3 C 0.90485(15) -0.03423(14) 0.28452(10) 0.0337(3) Uani 1 1 d . . .
C4 C 0.95620(16) 0.07149(15) 0.27793(11) 0.0385(4) Uani 1 1 d . . .
H4 H 1.0281 0.0586 0.3061 0.046 Uiso 1 1 calc R . .
C5 C 0.90542(15) 0.18304(15) 0.23418(10) 0.0354(4) Uani 1 1 d . . .
H5 H 0.9430 0.2475 0.2320 0.043 Uiso 1 1 calc R . .
C6 C 0.79243(14) 0.21438(12) 0.18777(9) 0.0281(3) Uani 1 1 d . . .
H6 H 0.8374 0.2101 0.1237 0.034 Uiso 1 1 calc R . .
C7 C 0.74047(15) -0.11378(13) 0.24277(10) 0.0302(3) Uani 1 1 d . . .
H7A H 0.7296 -0.1537 0.3054 0.036 Uiso 1 1 calc R . .
H7B H 0.6471 -0.0795 0.2293 0.036 Uiso 1 1 calc R . .
C8 C 0.89967(15) -0.13098(13) 0.10868(9) 0.0308(3) Uani 1 1 d . . .
C9 C 1.04886(17) -0.20951(14) 0.07665(11) 0.0420(4) Uani 1 1 d . . .
H9A H 1.0975 -0.2339 0.1240 0.063 Uiso 1 1 calc R . .
H9B H 1.0967 -0.1607 0.0258 0.063 Uiso 1 1 calc R . .
H9C H 1.0497 -0.2852 0.0592 0.063 Uiso 1 1 calc R . .
C10 C 0.81585(18) -0.08856(15) 0.03984(10) 0.0415(4) Uani 1 1 d . . .
H10A H 0.8086 -0.1622 0.0241 0.062 Uiso 1 1 calc R . .
H10B H 0.8630 -0.0419 -0.0128 0.062 Uiso 1 1 calc R . .
H10C H 0.7215 -0.0341 0.0635 0.062 Uiso 1 1 calc R . .
C11 C 0.75119(16) 0.43447(14) 0.13871(10) 0.0354(4) Uani 1 1 d . . .
H11A H 0.8046 0.4073 0.0809 0.043 Uiso 1 1 calc R . .
H11B H 0.8155 0.4514 0.1643 0.043 Uiso 1 1 calc R . .
C12 C 0.63176(15) 0.55100(13) 0.12672(9) 0.0294(3) Uani 1 1 d . . .
C13 C 0.62815(17) 0.66390(14) 0.14295(10) 0.0371(4) Uani 1 1 d . . .
H13 H 0.6998 0.6669 0.1656 0.045 Uiso 1 1 calc R . .
C14 C 0.52195(19) 0.77226(15) 0.12668(12) 0.0465(4) Uani 1 1 d . . .
H14 H 0.5208 0.8495 0.1380 0.056 Uiso 1 1 calc R . .
C15 C 0.41798(19) 0.76909(16) 0.09423(12) 0.0514(5) Uani 1 1 d . . .
H15 H 0.3449 0.8440 0.0826 0.062 Uiso 1 1 calc R . .
C16 C 0.42004(18) 0.65646(17) 0.07852(12) 0.0497(4) Uani 1 1 d . . .
H16 H 0.3480 0.6538 0.0561 0.060 Uiso 1 1 calc R . .
C17 C 0.52537(16) 0.54831(15) 0.09505(11) 0.0390(4) Uani 1 1 d . . .
H17 H 0.5253 0.4710 0.0847 0.047 Uiso 1 1 calc R . .
F1A F 1.26059(9) 0.18051(8) 0.37951(6) 0.0434(2) Uani 1 1 d . . .
F2A F 1.22194(10) 0.35037(9) 0.42849(6) 0.0492(3) Uani 1 1 d . . .
O1A O 0.99948(10) 0.54421(9) 0.22391(6) 0.0329(2) Uani 1 1 d . . .
H1A H 0.9440 0.6177 0.2252 0.049 Uiso 1 1 calc R . .
O2A O 1.13235(9) 0.29007(9) 0.25267(6) 0.0267(2) Uani 1 1 d . . .
O3A O 1.35107(10) 0.30716(9) 0.19292(7) 0.0341(3) Uani 1 1 d . . .
O4A O 0.76607(10) 0.54494(9) 0.37522(7) 0.0347(3) Uani 1 1 d . . .
C1A C 1.01155(15) 0.48560(13) 0.31082(9) 0.0275(3) Uani 1 1 d . . .
C1" C 1.02002(17) 0.57775(14) 0.35979(10) 0.0365(4) Uani 1 1 d . . .
H1"1 H 1.1057 0.6014 0.3307 0.055 Uiso 1 1 calc R . .
H1"2 H 1.0219 0.5383 0.4208 0.055 Uiso 1 1 calc R . .
H1"3 H 0.9379 0.6530 0.3594 0.055 Uiso 1 1 calc R . .
C2A C 1.14549(14) 0.37177(13) 0.30019(9) 0.0265(3) Uani 1 1 d . . .
C3A C 1.16216(16) 0.29537(13) 0.39072(10) 0.0333(3) Uani 1 1 d . . .
C4A C 1.03174(18) 0.27892(15) 0.45286(10) 0.0393(4) Uani 1 1 d . . .
H4A H 1.0377 0.2187 0.5049 0.047 Uiso 1 1 calc R . .
C5A C 0.90724(17) 0.34477(14) 0.43870(10) 0.0383(4) Uani 1 1 d . . .
H5A H 0.8267 0.3325 0.4825 0.046 Uiso 1 1 calc R . .
C6A C 0.88551(14) 0.43785(13) 0.35748(9) 0.0294(3) Uani 1 1 d . . .
H6A H 0.8708 0.3956 0.3158 0.035 Uiso 1 1 calc R . .
C7A C 1.27707(15) 0.40598(14) 0.24399(10) 0.0331(3) Uani 1 1 d . . .
H7A1 H 1.2522 0.4882 0.2057 0.040 Uiso 1 1 calc R . .
H7A2 H 1.3337 0.4094 0.2815 0.040 Uiso 1 1 calc R . .
C8A C 1.24900(14) 0.26779(14) 0.17687(9) 0.0307(3) Uani 1 1 d . . .
C9A C 1.20325(17) 0.34425(16) 0.09504(10) 0.0424(4) Uani 1 1 d . . .
H9A1 H 1.1689 0.4337 0.1003 0.064 Uiso 1 1 calc R . .
H9A2 H 1.1279 0.3196 0.0880 0.064 Uiso 1 1 calc R . .
H9A3 H 1.2831 0.3292 0.0436 0.064 Uiso 1 1 calc R . .
C10A C 1.30810(16) 0.12894(15) 0.17347(11) 0.0409(4) Uani 1 1 d . . .
H10D H 1.3911 0.1129 0.1239 0.061 Uiso 1 1 calc R . .
H10E H 1.2370 0.0993 0.1656 0.061 Uiso 1 1 calc R . .
H10F H 1.3346 0.0842 0.2287 0.061 Uiso 1 1 calc R . .
C11A C 0.63672(15) 0.52466(15) 0.38409(11) 0.0407(4) Uani 1 1 d . . .
H11C H 0.6179 0.4626 0.4373 0.049 Uiso 1 1 calc R . .
H11D H 0.6417 0.4911 0.3321 0.049 Uiso 1 1 calc R . .
C12A C 0.52158(15) 0.64706(15) 0.39153(10) 0.0356(4) Uani 1 1 d . . .
C13A C 0.51946(17) 0.73330(16) 0.43791(11) 0.0410(4) Uani 1 1 d . . .
H13A H 0.5926 0.7151 0.4663 0.049 Uiso 1 1 calc R . .
C14A C 0.41201(18) 0.84604(16) 0.44362(11) 0.0486(4) Uani 1 1 d . . .
H14A H 0.4121 0.9051 0.4753 0.058 Uiso 1 1 calc R . .
C15A C 0.30493(18) 0.87260(17) 0.40333(12) 0.0518(5) Uani 1 1 d . . .
H15A H 0.2311 0.9500 0.4071 0.062 Uiso 1 1 calc R . .
C16A C 0.30535(18) 0.78748(18) 0.35805(12) 0.0529(5) Uani 1 1 d . . .
H16A H 0.2312 0.8054 0.3306 0.064 Uiso 1 1 calc R . .
C17A C 0.41270(17) 0.67561(17) 0.35196(11) 0.0441(4) Uani 1 1 d . . .
H17A H 0.4119 0.6172 0.3201 0.053 Uiso 1 1 calc R . .

loop_
_atom_site_aniso_label
_atom_site_aniso_U_11
_atom_site_aniso_U_22
_atom_site_aniso_U_33
_atom_site_aniso_U_23
_atom_site_aniso_U_13
_atom_site_aniso_U_12
F1 0.0593(6) 0.0549(6) 0.0325(5) 0.0039(4) -0.0198(5) -0.0157(5)
F2 0.0371(5) 0.0327(5) 0.0650(6) -0.0053(4) -0.0272(5) 0.0015(4)
O1 0.0263(5) 0.0321(6) 0.0420(6) -0.0104(5) -0.0162(5) -0.0013(4)
O2 0.0259(5) 0.0239(5) 0.0300(5) -0.0067(4) -0.0015(4) -0.0082(4)
O3 0.0352(6) 0.0240(5) 0.0312(6) -0.0038(4) -0.0036(4) -0.0104(4)
O4 0.0345(6) 0.0229(5) 0.0330(6) -0.0055(4) -0.0013(4) -0.0070(4)
C1 0.0244(7) 0.0266(7) 0.0278(8) -0.0051(6) -0.0086(6) -0.0056(6)
C1' 0.0302(8) 0.0343(8) 0.0352(9) -0.0070(7) -0.0024(7) -0.0067(7)
C2 0.0244(7) 0.0268(7) 0.0263(7) -0.0037(6) -0.0045(6) -0.0084(6)
C3 0.0309(8) 0.0325(8) 0.0344(9) -0.0029(7) -0.0129(7) -0.0033(7)
C4 0.0321(8) 0.0423(10) 0.0492(10) -0.0153(8) -0.0199(7) -0.0067(7)
C5 0.0305(8) 0.0350(9) 0.0480(10) -0.0178(7) -0.0094(7) -0.0111(7)
C6 0.0279(7) 0.0246(7) 0.0308(8) -0.0083(6) -0.0057(6) -0.0055(6)
C7 0.0283(8) 0.0260(7) 0.0335(8) -0.0061(6) -0.0040(6) -0.0072(6)
C8 0.0378(8) 0.0239(7) 0.0296(8) -0.0036(6) -0.0041(6) -0.0122(7)
C9 0.0449(10) 0.0289(8) 0.0411(9) -0.0090(7) 0.0042(7) -0.0089(7)
C10 0.0593(11) 0.0373(9) 0.0344(9) -0.0029(7) -0.0139(8) -0.0221(8)
C11 0.0361(8) 0.0304(8) 0.0374(9) -0.0017(7) -0.0049(7) -0.0135(7)
C12 0.0319(8) 0.0289(8) 0.0251(7) -0.0029(6) -0.0013(6) -0.0123(6)
C13 0.0431(9) 0.0354(9) 0.0356(9) -0.0061(7) -0.0076(7) -0.0166(8)
C14 0.0533(11) 0.0268(9) 0.0540(11) -0.0082(8) -0.0047(9) -0.0119(8)
C15 0.0406(10) 0.0354(10) 0.0622(12) 0.0005(8) -0.0092(9) -0.0015(8)
C16 0.0371(10) 0.0520(11) 0.0605(12) -0.0071(9) -0.0163(8) -0.0115(8)
C17 0.0388(9) 0.0341(9) 0.0465(10) -0.0087(7) -0.0090(7) -0.0135(7)
F1A 0.0423(5) 0.0312(5) 0.0471(6) -0.0021(4) -0.0178(4) 0.0031(4)
F2A 0.0585(6) 0.0524(6) 0.0490(6) -0.0111(5) -0.0322(5) -0.0129(5)
O1A 0.0351(6) 0.0272(5) 0.0256(5) -0.0002(4) -0.0059(4) -0.0012(5)
O2A 0.0250(5) 0.0283(5) 0.0278(5) -0.0088(4) -0.0037(4) -0.0087(4)
O3A 0.0244(5) 0.0326(6) 0.0452(6) -0.0139(5) -0.0031(5) -0.0081(4)
O4A 0.0255(5) 0.0347(6) 0.0388(6) -0.0111(5) -0.0029(4) -0.0042(5)
C1A 0.0296(8) 0.0259(7) 0.0246(7) -0.0033(6) -0.0070(6) -0.0059(6)
C1" 0.0396(9) 0.0276(8) 0.0416(9) -0.0097(7) -0.0102(7) -0.0066(7)
C2A 0.0281(7) 0.0250(7) 0.0286(8) -0.0065(6) -0.0085(6) -0.0079(6)
C3A 0.0371(9) 0.0273(8) 0.0356(8) -0.0069(6) -0.0165(7) -0.0021(7)
C4A 0.0521(10) 0.0333(9) 0.0252(8) 0.0003(7) -0.0091(7) -0.0086(8)
C5A 0.0405(9) 0.0359(9) 0.0308(8) -0.0029(7) -0.0002(7) -0.0119(8)
C6A 0.0286(8) 0.0289(8) 0.0268(8) -0.0072(6) -0.0041(6) -0.0049(6)
C7A 0.0289(8) 0.0270(8) 0.0440(9) -0.0106(7) -0.0078(7) -0.0071(6)
C8A 0.0242(7) 0.0350(8) 0.0326(8) -0.0116(6) -0.0007(6) -0.0098(6)
C9A 0.0406(9) 0.0530(11) 0.0290(9) -0.0100(7) -0.0029(7) -0.0113(8)
C10A 0.0330(9) 0.0388(9) 0.0516(10) -0.0213(8) -0.0026(7) -0.0089(7)
C11A 0.0302(8) 0.0425(10) 0.0452(10) -0.0068(8) -0.0026(7) -0.0120(7)
C12A 0.0286(8) 0.0420(9) 0.0281(8) -0.0023(7) 0.0014(6) -0.0106(7)
C13A 0.0364(9) 0.0459(10) 0.0352(9) -0.0040(7) -0.0065(7) -0.0098(8)
C14A 0.0479(10) 0.0444(10) 0.0429(10) -0.0090(8) -0.0006(8) -0.0097(9)
C15A 0.0386(10) 0.0443(10) 0.0508(11) 0.0015(9) -0.0031(8) -0.0003(8)
C16A 0.0344(9) 0.0627(12) 0.0513(11) 0.0013(9) -0.0123(8) -0.0083(9)
C17A 0.0356(9) 0.0553(11) 0.0384(9) -0.0081(8) -0.0053(7) -0.0132(8)

loop_
_atom_type_symbol
_atom_type_description
_atom_type_scat_dispersion_real
_atom_type_scat_dispersion_imag
_atom_type_scat_source
C C 0.0033 0.0016 'International Tables Vol C Tables 4.2.6.8 and 6.1.1.4'
H H 0.0000 0.0000 'International Tables Vol C Tables 4.2.6.8 and 6.1.1.4'
O O 0.0106 0.0060 'International Tables Vol C Tables 4.2.6.8 and 6.1.1.4'
F F 0.0171 0.0103 'International Tables Vol C Tables 4.2.6.8 and 6.1.1.4'

loop_
_geom_angle_atom_site_label_1
_geom_angle_atom_site_label_2
_geom_angle_atom_site_label_3
_geom_angle
_geom_angle_site_symmetry_1
_geom_angle_site_symmetry_3
_geom_angle_publ_flag
C2 O2 C8 110.12(10) . . ?
C7 O3 C8 107.40(10) . . ?
C11 O4 C6 113.75(10) . . ?
O1 C1 C1' 110.48(11) . . ?
O1 C1 C6 108.51(11) . . ?
C1' C1 C6 112.02(11) . . ?
O1 C1 C2 105.88(10) . . ?
C1' C1 C2 112.22(11) . . ?
C6 C1 C2 107.47(11) . . ?
O2 C2 C7 103.90(11) . . ?
O2 C2 C3 106.54(11) . . ?
C7 C2 C3 112.57(12) . . ?
O2 C2 C1 108.92(11) . . ?
C7 C2 C1 114.26(11) . . ?
C3 C2 C1 110.13(11) . . ?
F2 C3 F1 103.47(11) . . ?
F2 C3 C4 109.69(12) . . ?
F1 C3 C4 109.59(12) . . ?
F2 C3 C2 109.13(12) . . ?
F1 C3 C2 109.70(12) . . ?
C4 C3 C2 114.66(12) . . ?
C5 C4 C3 121.89(14) . . ?
C4 C5 C6 123.81(14) . . ?
O4 C6 C5 111.72(11) . . ?
O4 C6 C1 107.67(11) . . ?
C5 C6 C1 112.58(12) . . ?
O3 C7 C2 103.52(11) . . ?
O3 C8 O2 105.19(11) . . ?
O3 C8 C9 108.25(12) . . ?
O2 C8 C9 109.18(12) . . ?
O3 C8 C10 111.31(12) . . ?
O2 C8 C10 109.18(11) . . ?
C9 C8 C10 113.38(13) . . ?
O4 C11 C12 109.31(11) . . ?
C13 C12 C17 118.72(14) . . ?
C13 C12 C11 121.18(14) . . ?
C17 C12 C11 120.03(13) . . ?
C14 C13 C12 120.73(15) . . ?
C15 C14 C13 120.18(16) . . ?
C14 C15 C16 119.51(16) . . ?
C17 C16 C15 120.42(17) . . ?
C16 C17 C12 120.43(15) . . ?
C2A O2A C8A 110.16(10) . . ?
C8A O3A C7A 107.09(10) . . ?
C6A O4A C11A 113.65(11) . . ?
O1A C1A C1" 110.07(11) . . ?
O1A C1A C6A 108.52(11) . . ?
C1" C1A C6A 111.60(12) . . ?
O1A C1A C2A 105.90(11) . . ?
C1" C1A C2A 111.94(12) . . ?
C6A C1A C2A 108.59(11) . . ?
O2A C2A C7A 103.69(11) . . ?
O2A C2A C3A 106.30(11) . . ?
C7A C2A C3A 113.20(12) . . ?
O2A C2A C1A 109.35(11) . . ?
C7A C2A C1A 113.64(11) . . ?
C3A C2A C1A 110.14(11) . . ?
F1A C3A F2A 103.34(11) . . ?
F1A C3A C4A 110.00(12) . . ?
F2A C3A C4A 109.17(12) . . ?
F1A C3A C2A 109.15(12) . . ?
F2A C3A C2A 109.39(12) . . ?
C4A C3A C2A 115.14(12) . . ?
C5A C4A C3A 122.15(14) . . ?
C4A C5A C6A 123.57(14) . . ?
O4A C6A C5A 112.54(11) . . ?
O4A C6A C1A 107.16(11) . . ?
C5A C6A C1A 112.55(12) . . ?
O3A C7A C2A 103.81(11) . . ?
O3A C8A O2A 104.77(10) . . ?
O3A C8A C10A 108.41(12) . . ?
O2A C8A C10A 109.21(12) . . ?
O3A C8A C9A 111.15(12) . . ?
O2A C8A C9A 109.69(12) . . ?
C10A C8A C9A 113.25(13) . . ?
O4A C11A C12A 108.70(13) . . ?
C13A C12A C17A 118.25(15) . . ?
C13A C12A C11A 121.85(14) . . ?
C17A C12A C11A 119.89(15) . . ?
C12A C13A C14A 120.77(16) . . ?
C15A C14A C13A 119.92(17) . . ?
C16A C15A C14A 119.77(17) . . ?
C15A C16A C17A 120.31(17) . . ?
C16A C17A C12A 120.99(17) . . ?

loop_
_geom_bond_atom_site_label_1
_geom_bond_atom_site_label_2
_geom_bond_distance
_geom_bond_site_symmetry_2
_geom_bond_publ_flag
F1 C3 1.3778(18) . ?
F2 C3 1.3686(16) . ?
O1 C1 1.4156(16) . ?
O2 C2 1.4227(16) . ?
O2 C8 1.4344(16) . ?
O3 C7 1.4210(16) . ?
O3 C8 1.4233(17) . ?
O4 C11 1.4220(17) . ?
O4 C6 1.4251(16) . ?
C1 C1' 1.5197(19) . ?
C1 C6 1.5257(19) . ?
C1 C2 1.5399(19) . ?
C2 C7 1.5288(19) . ?
C2 C3 1.5333(19) . ?
C3 C4 1.474(2) . ?
C4 C5 1.314(2) . ?
C5 C6 1.489(2) . ?
C8 C9 1.502(2) . ?
C8 C10 1.511(2) . ?
C11 C12 1.493(2) . ?
C12 C13 1.379(2) . ?
C12 C17 1.382(2) . ?
C13 C14 1.376(2) . ?
C14 C15 1.368(2) . ?
C15 C16 1.378(2) . ?
C16 C17 1.370(2) . ?
F1A C3A 1.3698(16) . ?
F2A C3A 1.3771(17) . ?
O1A C1A 1.4208(16) . ?
O2A C2A 1.4227(16) . ?
O2A C8A 1.4376(16) . ?
O3A C8A 1.4201(17) . ?
O3A C7A 1.4210(16) . ?
O4A C6A 1.4221(16) . ?
O4A C11A 1.4226(18) . ?
C1A C1" 1.5175(19) . ?
C1A C6A 1.527(2) . ?
C1A C2A 1.5391(19) . ?
C2A C7A 1.527(2) . ?
C2A C3A 1.533(2) . ?
C3A C4A 1.471(2) . ?
C4A C5A 1.315(2) . ?
C5A C6A 1.494(2) . ?
C8A C10A 1.505(2) . ?
C8A C9A 1.505(2) . ?
C11A C12A 1.496(2) . ?
C12A C13A 1.379(2) . ?
C12A C17A 1.382(2) . ?
C13A C14A 1.384(2) . ?
C14A C15A 1.377(2) . ?
C15A C16A 1.363(3) . ?
C16A C17A 1.377(2) . ?
